data_7045917
loop_
_publ_author_name
'Walewska, Ma\/lgorzata'
'Baumgartner, Judith'
'Marschner, Christoph'
'Albers, Lena'
'M\"uller, Thomas'

_publ_section_title
;
 Spirocyclic germanes via transannular insertion reactions of vinyl
 germylenes into Si-Si bonds.
;
_journal_issue 17
_journal_name_full 'Dalton transactions (Cambridge, England : 2003)'
_journal_page_first 5985
_journal_page_last 5996
_journal_paper_doi 10.1039/c8dt00315g
_journal_volume 47
_journal_year 2018
_chemical_formula_sum 'C30 H58 Ge3 Si6'
_chemical_formula_weight 805.07
_space_group_IT_number 14
_space_group_name_Hall '-P 2yn'
_space_group_name_H-M_alt 'P 1 21/n 1'
_symmetry_cell_setting monoclinic
_symmetry_space_group_name_Hall '-P 2yn'
_symmetry_space_group_name_H-M 'P 1 21/n 1'
_atom_sites_solution_hydrogens geom
_atom_sites_solution_primary direct
_atom_sites_solution_secondary difmap
_audit_creation_method SHELXL-97
_audit_update_record
;
2016-01-27 deposited with the CCDC.
2018-03-23 downloaded from the CCDC.
;
_cell_angle_alpha 90.00
_cell_angle_beta 96.083(5)
_cell_angle_gamma 90.00
_cell_formula_units_Z 4
_cell_length_a 10.817(3)
_cell_length_b 35.902(9)
_cell_length_c 10.823(3)
_cell_measurement_reflns_used 5995
_cell_measurement_temperature 100(2)
_cell_measurement_theta_max 5.375
_cell_measurement_theta_min 4.400
_cell_volume 4179.5(19)
_computing_cell_refinement 'Bruker SMART'
_computing_data_collection 'Bruker SMART'
_computing_data_reduction 'Bruker SAINT'
_computing_molecular_graphics 'Bruker SHELXTL'
_computing_publication_material 'Bruker SHELXTL'
_computing_structure_refinement 'SHELXL-97 (Sheldrick, 1997)'
_computing_structure_solution 'SHELXS-97 (Sheldrick, 1990)'
_diffrn_ambient_temperature 100(2)
_diffrn_measured_fraction_theta_full 0.999
_diffrn_measured_fraction_theta_max 0.999
_diffrn_measurement_device_type 'SMART APEX'
_diffrn_measurement_method '\w scans'
_diffrn_radiation_monochromator graphite
_diffrn_radiation_source 'fine-focus sealed tube'
_diffrn_radiation_type MoK\a
_diffrn_radiation_wavelength 0.71073
_diffrn_reflns_av_R_equivalents 0.0948
_diffrn_reflns_av_sigmaI/netI 0.0859
_diffrn_reflns_limit_h_max 13
_diffrn_reflns_limit_h_min -13
_diffrn_reflns_limit_k_max 44
_diffrn_reflns_limit_k_min -44
_diffrn_reflns_limit_l_max 13
_diffrn_reflns_limit_l_min -13
_diffrn_reflns_number 33243
_diffrn_reflns_theta_full 26.38
_diffrn_reflns_theta_max 26.38
_diffrn_reflns_theta_min 1.98
_exptl_absorpt_coefficient_mu 2.333
_exptl_absorpt_correction_T_max 0.9124
_exptl_absorpt_correction_T_min 0.6278
_exptl_absorpt_correction_type multi-scan
_exptl_absorpt_process_details SADABS
_exptl_crystal_colour colorless
_exptl_crystal_density_diffrn 1.279
_exptl_crystal_density_method 'not measured'
_exptl_crystal_description blocks
_exptl_crystal_F_000 1672
_exptl_crystal_size_max 0.22
_exptl_crystal_size_mid 0.08
_exptl_crystal_size_min 0.04
_platon_squeeze_details
;
;
_refine_diff_density_max 2.036
_refine_diff_density_min -0.997
_refine_diff_density_rms 0.167
_refine_ls_extinction_method none
_refine_ls_goodness_of_fit_ref 1.182
_refine_ls_hydrogen_treatment constr
_refine_ls_matrix_type full
_refine_ls_number_parameters 368
_refine_ls_number_reflns 8542
_refine_ls_number_restraints 6
_refine_ls_restrained_S_all 1.183
_refine_ls_R_factor_all 0.1116
_refine_ls_R_factor_gt 0.0894
_refine_ls_shift/su_max 0.000
_refine_ls_shift/su_mean 0.000
_refine_ls_structure_factor_coef Fsqd
_refine_ls_weighting_details 'calc w=1/[\s^2^(Fo^2^)+(0.0756P)^2^+15.8027P] where P=(Fo^2^+2Fc^2^)/3'
_refine_ls_weighting_scheme calc
_refine_ls_wR_factor_gt 0.1831
_refine_ls_wR_factor_ref 0.1923
_reflns_number_gt 6742
_reflns_number_total 8542
_reflns_threshold_expression >2sigma(I)
_cod_data_source_file c8dt00315g4.cif
_cod_data_source_block 1103j
_cod_depositor_comments
;
The following automatic conversions were performed:

'_symmetry_cell_setting' value 'Monoclinic' changed to 'monoclinic'
according to
/home/data/users/saulius/crontab/automatic-downloads/rss-feeds/RSC/lib/dictionaries/cif_core.dic
dictionary named 'cif_core.dic' version 2.4.2 from 2011-04-26.

Automatic conversion script
Id: cif_fix_values 4973 2017-02-22 13:04:09Z antanas 

 Adding full bibliography for 7045912--7045917.cif.
;
_cod_original_cell_volume 4179.6(19)
_cod_original_sg_symbol_H-M P2(1)/n
_cod_database_code 7045917

loop_
_symmetry_equiv_pos_as_xyz
'x, y, z'
'-x+1/2, y+1/2, -z+1/2'
'-x, -y, -z'
'x-1/2, -y-1/2, z-1/2'

loop_
_atom_site_label
_atom_site_type_symbol
_atom_site_fract_x
_atom_site_fract_y
_atom_site_fract_z
_atom_site_U_iso_or_equiv
_atom_site_adp_type
_atom_site_occupancy
_atom_site_symmetry_multiplicity
_atom_site_calc_flag
_atom_site_refinement_flags
Ge1 Ge 0.71222(7) 0.07847(2) 0.31188(7) 0.01506(19) Uani 1 1 d .
Ge2 Ge 0.61640(7) 0.13517(2) 0.21571(7) 0.0170(2) Uani 1 1 d .
Ge3 Ge 0.67454(7) 0.16474(2) 0.42025(7) 0.0175(2) Uani 1 1 d .
Si1 Si 0.89908(18) 0.04722(6) 0.27731(19) 0.0180(4) Uani 1 1 d .
Si2 Si 0.68965(18) 0.10415(6) 0.51221(18) 0.0176(4) Uani 1 1 d .
Si3 Si 0.3991(2) 0.12551(6) 0.1570(2) 0.0257(5) Uani 1 1 d .
Si4 Si 0.6956(2) 0.16304(6) 0.03935(19) 0.0253(5) Uani 1 1 d .
Si5 Si 0.8816(2) 0.18772(6) 0.4313(2) 0.0251(5) Uani 1 1 d .
Si6 Si 0.5395(2) 0.20998(6) 0.4956(2) 0.0253(5) Uani 1 1 d .
C1 C 0.6685(6) 0.02567(19) 0.2727(6) 0.0151(14) Uani 1 1 d .
C2 C 0.7807(7) 0.00813(19) 0.2638(6) 0.0172(15) Uani 1 1 d .
C3 C 0.8026(6) -0.0323(2) 0.2537(7) 0.0186(15) Uani 1 1 d .
C4 C 0.8891(6) -0.0458(2) 0.1760(6) 0.0189(15) Uani 1 1 d .
H4 H 0.9331 -0.0286 0.1302 0.023 Uiso 1 1 calc R
C5 C 0.9108(7) -0.0831(2) 0.1650(7) 0.0265(17) Uani 1 1 d .
H5 H 0.9682 -0.0915 0.1105 0.032 Uiso 1 1 calc R
C6 C 0.8497(7) -0.1089(2) 0.2330(8) 0.0267(18) Uani 1 1 d .
H6 H 0.8651 -0.1348 0.2256 0.032 Uiso 1 1 calc R
C7 C 0.7662(7) -0.0960(2) 0.3115(8) 0.0293(18) Uani 1 1 d .
H7 H 0.7248 -0.1132 0.3598 0.035 Uiso 1 1 calc R
C8 C 0.7428(7) -0.0587(2) 0.3202(8) 0.0266(18) Uani 1 1 d .
H8 H 0.6837 -0.0505 0.3733 0.032 Uiso 1 1 calc R
C9 C 0.5438(7) 0.0090(2) 0.2537(6) 0.0190(15) Uani 1 1 d .
C10 C 0.5074(7) -0.0139(2) 0.1512(7) 0.0222(16) Uani 1 1 d .
H10 H 0.5672 -0.0215 0.0981 0.027 Uiso 1 1 calc R
C11 C 0.3861(7) -0.0255(2) 0.1269(8) 0.0274(18) Uani 1 1 d .
H11 H 0.3626 -0.0404 0.0559 0.033 Uiso 1 1 calc R
C12 C 0.2984(7) -0.0156(2) 0.2038(8) 0.0308(19) Uani 1 1 d .
H12 H 0.2147 -0.0236 0.1856 0.037 Uiso 1 1 calc R
C13 C 0.3326(8) 0.0060(2) 0.3086(8) 0.033(2) Uani 1 1 d .
H13 H 0.2728 0.0121 0.3635 0.040 Uiso 1 1 calc R
C14 C 0.4530(7) 0.0183(2) 0.3326(7) 0.0223(16) Uani 1 1 d .
H14 H 0.4753 0.0335 0.4035 0.027 Uiso 1 1 calc R
C15 C 1.0255(7) 0.0423(2) 0.4075(7) 0.0258(17) Uani 1 1 d .
H15A H 1.0661 0.0181 0.4018 0.039 Uiso 1 1 calc R
H15B H 0.9900 0.0441 0.4870 0.039 Uiso 1 1 calc R
H15C H 1.0867 0.0623 0.4023 0.039 Uiso 1 1 calc R
C16 C 0.9715(8) 0.0561(2) 0.1299(8) 0.0296(19) Uani 1 1 d .
H16A H 1.0155 0.0800 0.1362 0.044 Uiso 1 1 calc R
H16B H 0.9064 0.0569 0.0597 0.044 Uiso 1 1 calc R
H16C H 1.0304 0.0361 0.1168 0.044 Uiso 1 1 calc R
C17 C 0.8251(7) 0.0957(2) 0.6316(7) 0.0267(18) Uani 1 1 d .
H17A H 0.8102 0.1079 0.7096 0.040 Uiso 1 1 calc R
H17B H 0.9007 0.1059 0.6020 0.040 Uiso 1 1 calc R
H17C H 0.8353 0.0688 0.6455 0.040 Uiso 1 1 calc R
C18 C 0.5457(7) 0.0898(2) 0.5827(7) 0.0224(16) Uani 1 1 d .
H18A H 0.5523 0.0636 0.6071 0.034 Uiso 1 1 calc R
H18B H 0.4729 0.0933 0.5216 0.034 Uiso 1 1 calc R
H18C H 0.5366 0.1052 0.6560 0.034 Uiso 1 1 calc R
C19 C 0.3281(8) 0.1671(3) 0.0717(9) 0.045(2) Uani 1 1 d .
H19A H 0.3629 0.1697 -0.0079 0.067 Uiso 1 1 calc R
H19B H 0.3464 0.1895 0.1218 0.067 Uiso 1 1 calc R
H19C H 0.2378 0.1637 0.0565 0.067 Uiso 1 1 calc R
C20 C 0.3101(7) 0.1158(3) 0.2927(8) 0.035(2) Uani 1 1 d .
H20A H 0.2217 0.1129 0.2637 0.053 Uiso 1 1 calc R
H20B H 0.3209 0.1366 0.3516 0.053 Uiso 1 1 calc R
H20C H 0.3412 0.0928 0.3339 0.053 Uiso 1 1 calc R
C21 C 0.3821(7) 0.0838(2) 0.0516(8) 0.0287(19) Uani 1 1 d .
H21A H 0.4193 0.0620 0.0955 0.043 Uiso 1 1 calc R
H21B H 0.4245 0.0886 -0.0225 0.043 Uiso 1 1 calc R
H21C H 0.2937 0.0791 0.0268 0.043 Uiso 1 1 calc R
C22 C 0.6247(9) 0.1404(3) -0.1076(7) 0.041(2) Uani 1 1 d U
H22A H 0.5340 0.1429 -0.1135 0.061 Uiso 1 1 calc R
H22B H 0.6472 0.1140 -0.1069 0.061 Uiso 1 1 calc R
H22C H 0.6557 0.1526 -0.1792 0.061 Uiso 1 1 calc R
C23 C 0.8689(8) 0.1600(3) 0.0357(8) 0.038(2) Uani 1 1 d .
H23A H 0.8901 0.1673 -0.0467 0.057 Uiso 1 1 calc R
H23B H 0.8965 0.1344 0.0535 0.057 Uiso 1 1 calc R
H23C H 0.9104 0.1768 0.0985 0.057 Uiso 1 1 calc R
C24 C 0.6487(8) 0.2136(2) 0.0346(8) 0.034(2) Uani 1 1 d .
H24A H 0.6768 0.2254 -0.0391 0.051 Uiso 1 1 calc R
H24B H 0.6870 0.2262 0.1095 0.051 Uiso 1 1 calc R
H24C H 0.5580 0.2155 0.0311 0.051 Uiso 1 1 calc R
C25 C 0.9902(8) 0.1525(2) 0.3730(9) 0.036(2) Uani 1 1 d .
H25A H 1.0691 0.1646 0.3603 0.055 Uiso 1 1 calc R
H25B H 0.9527 0.1421 0.2940 0.055 Uiso 1 1 calc R
H25C H 1.0054 0.1324 0.4341 0.055 Uiso 1 1 calc R
C26 C 0.8876(8) 0.2320(2) 0.3409(8) 0.034(2) Uani 1 1 d .
H26A H 0.8299 0.2501 0.3708 0.052 Uiso 1 1 calc R
H26B H 0.8638 0.2269 0.2526 0.052 Uiso 1 1 calc R
H26C H 0.9723 0.2421 0.3520 0.052 Uiso 1 1 calc R
C27 C 0.9423(8) 0.1977(2) 0.5965(7) 0.033(2) Uani 1 1 d .
H27A H 0.9373 0.1751 0.6464 0.049 Uiso 1 1 calc R
H27B H 0.8923 0.2174 0.6293 0.049 Uiso 1 1 calc R
H27C H 1.0291 0.2058 0.6002 0.049 Uiso 1 1 calc R
C28 C 0.6310(9) 0.2417(3) 0.6075(10) 0.050(3) Uani 1 1 d .
H28A H 0.7002 0.2525 0.5679 0.076 Uiso 1 1 calc R
H28B H 0.6637 0.2276 0.6813 0.076 Uiso 1 1 calc R
H28C H 0.5771 0.2618 0.6319 0.076 Uiso 1 1 calc R
C29 C 0.4655(13) 0.2379(3) 0.3618(10) 0.072(4) Uani 1 1 d .
H29A H 0.4177 0.2213 0.3027 0.108 Uiso 1 1 calc R
H29B H 0.5301 0.2504 0.3204 0.108 Uiso 1 1 calc R
H29C H 0.4098 0.2565 0.3923 0.108 Uiso 1 1 calc R
C30 C 0.4150(8) 0.1887(2) 0.5802(9) 0.039(2) Uani 1 1 d .
H30A H 0.3642 0.2085 0.6115 0.059 Uiso 1 1 calc R
H30B H 0.4532 0.1739 0.6501 0.059 Uiso 1 1 calc R
H30C H 0.3624 0.1727 0.5234 0.059 Uiso 1 1 calc R

loop_
_atom_site_aniso_label
_atom_site_aniso_U_11
_atom_site_aniso_U_22
_atom_site_aniso_U_33
_atom_site_aniso_U_23
_atom_site_aniso_U_13
_atom_site_aniso_U_12
Ge1 0.0159(4) 0.0180(4) 0.0119(4) -0.0010(3) 0.0040(3) 0.0002(3)
Ge2 0.0205(4) 0.0193(4) 0.0114(4) -0.0009(3) 0.0025(3) 0.0024(3)
Ge3 0.0219(4) 0.0189(4) 0.0124(4) -0.0029(3) 0.0048(3) -0.0011(3)
Si1 0.0166(10) 0.0193(10) 0.0190(10) 0.0015(8) 0.0063(8) 0.0012(8)
Si2 0.0182(10) 0.0238(11) 0.0110(10) -0.0006(8) 0.0028(8) -0.0005(8)
Si3 0.0229(11) 0.0263(12) 0.0264(12) -0.0061(9) -0.0046(9) 0.0066(9)
Si4 0.0406(13) 0.0226(11) 0.0135(10) 0.0019(8) 0.0062(9) 0.0035(10)
Si5 0.0268(12) 0.0297(12) 0.0191(11) -0.0014(9) 0.0041(9) -0.0070(9)
Si6 0.0367(13) 0.0214(11) 0.0196(11) -0.0026(9) 0.0116(9) 0.0026(9)
C1 0.020(4) 0.019(4) 0.006(3) 0.000(3) 0.002(3) 0.003(3)
C2 0.021(4) 0.019(4) 0.012(3) -0.001(3) 0.002(3) -0.004(3)
C3 0.016(4) 0.023(4) 0.016(4) 0.000(3) -0.001(3) 0.001(3)
C4 0.018(4) 0.026(4) 0.014(4) 0.002(3) 0.007(3) -0.002(3)
C5 0.022(4) 0.032(4) 0.025(4) -0.006(3) 0.001(3) 0.008(3)
C6 0.027(4) 0.016(4) 0.035(5) -0.001(3) -0.004(3) -0.004(3)
C7 0.023(4) 0.030(4) 0.035(5) 0.004(4) 0.003(3) 0.004(3)
C8 0.023(4) 0.027(4) 0.031(5) 0.001(3) 0.010(3) 0.003(3)
C9 0.021(4) 0.022(4) 0.015(4) 0.001(3) 0.002(3) 0.004(3)
C10 0.027(4) 0.021(4) 0.019(4) 0.001(3) 0.000(3) 0.001(3)
C11 0.026(4) 0.026(4) 0.027(4) 0.001(3) -0.012(3) -0.006(3)
C12 0.019(4) 0.025(4) 0.046(5) 0.008(4) -0.008(4) -0.005(3)
C13 0.023(4) 0.037(5) 0.040(5) 0.005(4) 0.007(4) 0.004(4)
C14 0.019(4) 0.025(4) 0.023(4) -0.002(3) 0.006(3) -0.002(3)
C15 0.015(4) 0.032(4) 0.031(5) 0.007(3) 0.001(3) 0.002(3)
C16 0.029(4) 0.028(4) 0.034(5) 0.002(4) 0.014(4) -0.002(3)
C17 0.019(4) 0.041(5) 0.019(4) 0.005(3) -0.002(3) -0.004(3)
C18 0.026(4) 0.031(4) 0.011(4) -0.001(3) 0.006(3) -0.002(3)
C19 0.033(5) 0.042(5) 0.054(6) 0.000(5) -0.018(4) 0.018(4)
C20 0.016(4) 0.055(6) 0.035(5) -0.019(4) 0.002(3) -0.002(4)
C21 0.022(4) 0.032(5) 0.029(5) -0.005(3) -0.015(3) -0.004(3)
C22 0.061(5) 0.049(5) 0.012(4) 0.002(4) 0.007(4) -0.009(4)
C23 0.051(6) 0.041(5) 0.026(5) 0.005(4) 0.018(4) 0.006(4)
C24 0.043(5) 0.031(5) 0.027(5) 0.007(4) 0.002(4) 0.006(4)
C25 0.034(5) 0.040(5) 0.038(5) -0.003(4) 0.014(4) -0.003(4)
C26 0.043(5) 0.026(5) 0.034(5) 0.003(4) 0.008(4) -0.009(4)
C27 0.033(5) 0.043(5) 0.022(4) -0.005(4) -0.003(3) -0.018(4)
C28 0.058(7) 0.036(5) 0.063(7) -0.036(5) 0.031(5) -0.014(5)
C29 0.113(10) 0.069(8) 0.038(6) 0.012(5) 0.021(6) 0.069(8)
C30 0.039(5) 0.034(5) 0.048(6) -0.010(4) 0.018(4) 0.003(4)

loop_
_atom_type_symbol
_atom_type_description
_atom_type_scat_dispersion_real
_atom_type_scat_dispersion_imag
_atom_type_scat_source
C C 0.0033 0.0016 'International Tables Vol C Tables 4.2.6.8 and 6.1.1.4'
H H 0.0000 0.0000 'International Tables Vol C Tables 4.2.6.8 and 6.1.1.4'
Si Si 0.0817 0.0704 'International Tables Vol C Tables 4.2.6.8 and 6.1.1.4'
Ge Ge 0.1547 1.8001 'International Tables Vol C Tables 4.2.6.8 and 6.1.1.4'

loop_
_geom_angle_atom_site_label_1
_geom_angle_atom_site_label_2
_geom_angle_atom_site_label_3
_geom_angle
C1 Ge1 Si1 72.7(2)
C1 Ge1 Si2 121.07(19)
Si1 Ge1 Si2 119.67(7)
C1 Ge1 Ge2 128.1(2)
Si1 Ge1 Ge2 130.56(6)
Si2 Ge1 Ge2 89.18(6)
Si4 Ge2 Si3 105.85(9)
Si4 Ge2 Ge1 120.82(6)
Si3 Ge2 Ge1 110.47(6)
Si4 Ge2 Ge3 117.09(7)
Si3 Ge2 Ge3 116.66(6)
Ge1 Ge2 Ge3 85.47(4)
Si5 Ge3 Si6 110.74(8)
Si5 Ge3 Si2 105.79(8)
Si6 Ge3 Si2 119.64(8)
Si5 Ge3 Ge2 110.03(6)
Si6 Ge3 Ge2 119.42(7)
Si2 Ge3 Ge2 88.95(6)
C15 Si1 C16 108.6(4)
C15 Si1 C2 115.1(3)
C16 Si1 C2 113.6(3)
C15 Si1 Ge1 119.5(3)
C16 Si1 Ge1 119.5(3)
C2 Si1 Ge1 77.5(2)
C17 Si2 C18 107.3(3)
C17 Si2 Ge3 116.7(3)
C18 Si2 Ge3 113.3(3)
C17 Si2 Ge1 114.5(3)
C18 Si2 Ge1 115.5(2)
Ge3 Si2 Ge1 88.99(7)
C20 Si3 C19 108.5(4)
C20 Si3 C21 107.6(4)
C19 Si3 C21 109.1(4)
C20 Si3 Ge2 113.0(3)
C19 Si3 Ge2 110.8(3)
C21 Si3 Ge2 107.8(3)
C22 Si4 C23 106.0(4)
C22 Si4 C24 108.0(4)
C23 Si4 C24 108.7(4)
C22 Si4 Ge2 110.3(3)
C23 Si4 Ge2 115.7(3)
C24 Si4 Ge2 107.8(3)
C26 Si5 C27 108.0(4)
C26 Si5 C25 109.7(4)
C27 Si5 C25 106.4(4)
C26 Si5 Ge3 110.7(3)
C27 Si5 Ge3 110.3(3)
C25 Si5 Ge3 111.6(3)
C28 Si6 C30 106.9(4)
C28 Si6 C29 109.2(6)
C30 Si6 C29 109.0(5)
C28 Si6 Ge3 109.6(3)
C30 Si6 Ge3 112.9(3)
C29 Si6 Ge3 109.1(3)
C2 C1 C9 127.2(6)
C2 C1 Ge1 105.0(5)
C9 C1 Ge1 127.7(5)
C1 C2 C3 127.1(6)
C1 C2 Si1 104.4(5)
C3 C2 Si1 128.4(5)
C8 C3 C4 116.9(7)
C8 C3 C2 122.9(7)
C4 C3 C2 120.2(6)
C5 C4 C3 121.2(7)
C4 C5 C6 120.7(7)
C7 C6 C5 118.6(7)
C8 C7 C6 120.5(8)
C7 C8 C3 122.1(7)
C10 C9 C14 117.6(7)
C10 C9 C1 121.7(6)
C14 C9 C1 120.4(6)
C11 C10 C9 120.7(7)
C12 C11 C10 120.8(7)
C11 C12 C13 119.8(7)
C14 C13 C12 119.9(8)
C13 C14 C9 121.1(7)

loop_
_geom_bond_atom_site_label_1
_geom_bond_atom_site_label_2
_geom_bond_distance
Ge1 C1 1.988(7)
Ge1 Si1 2.376(2)
Ge1 Si2 2.392(2)
Ge1 Ge2 2.4644(11)
Ge2 Si4 2.393(2)
Ge2 Si3 2.394(2)
Ge2 Ge3 2.4758(11)
Ge3 Si5 2.378(2)
Ge3 Si6 2.385(2)
Ge3 Si2 2.391(2)
Si1 C15 1.865(8)
Si1 C16 1.878(8)
Si1 C2 1.895(7)
Si2 C17 1.873(7)
Si2 C18 1.877(7)
Si3 C20 1.872(9)
Si3 C19 1.876(9)
Si3 C21 1.879(8)
Si4 C22 1.876(9)
Si4 C23 1.882(9)
Si4 C24 1.883(8)
Si5 C26 1.871(8)
Si5 C27 1.872(8)
Si5 C25 1.880(9)
Si6 C28 1.869(9)
Si6 C30 1.870(9)
Si6 C29 1.870(10)
C1 C2 1.380(10)
C1 C9 1.471(10)
C2 C3 1.478(10)
C3 C8 1.389(10)
C3 C4 1.408(9)
C4 C5 1.368(10)
C5 C6 1.392(11)
C6 C7 1.385(11)
C7 C8 1.369(11)
C9 C10 1.403(10)
C9 C14 1.408(10)
C10 C11 1.375(10)
C11 C12 1.373(12)
C12 C13 1.391(12)
C13 C14 1.375(11)

loop_
_geom_torsion_atom_site_label_1
_geom_torsion_atom_site_label_2
_geom_torsion_atom_site_label_3
_geom_torsion_atom_site_label_4
_geom_torsion
C1 Ge1 Ge2 Si4 -90.8(3)
Si1 Ge1 Ge2 Si4 9.31(11)
Si2 Ge1 Ge2 Si4 139.06(9)
C1 Ge1 Ge2 Si3 33.4(3)
Si1 Ge1 Ge2 Si3 133.52(9)
Si2 Ge1 Ge2 Si3 -96.73(8)
C1 Ge1 Ge2 Ge3 150.2(2)
Si1 Ge1 Ge2 Ge3 -109.68(8)
Si2 Ge1 Ge2 Ge3 20.07(5)
Si4 Ge2 Ge3 Si5 -36.10(10)
Si3 Ge2 Ge3 Si5 -162.98(9)
Ge1 Ge2 Ge3 Si5 86.36(7)
Si4 Ge2 Ge3 Si6 93.57(10)
Si3 Ge2 Ge3 Si6 -33.31(10)
Ge1 Ge2 Ge3 Si6 -143.97(7)
Si4 Ge2 Ge3 Si2 -142.54(8)
Si3 Ge2 Ge3 Si2 90.58(8)
Ge1 Ge2 Ge3 Si2 -20.08(5)
C1 Ge1 Si1 C15 -115.4(4)
Si2 Ge1 Si1 C15 1.0(3)
Ge2 Ge1 Si1 C15 118.8(3)
C1 Ge1 Si1 C16 106.7(4)
Si2 Ge1 Si1 C16 -136.9(3)
Ge2 Ge1 Si1 C16 -19.1(3)
C1 Ge1 Si1 C2 -3.5(3)
Si2 Ge1 Si1 C2 112.9(2)
Ge2 Ge1 Si1 C2 -129.4(2)
Si5 Ge3 Si2 C17 27.2(3)
Si6 Ge3 Si2 C17 -98.5(3)
Ge2 Ge3 Si2 C17 137.8(3)
Si5 Ge3 Si2 C18 152.6(3)
Si6 Ge3 Si2 C18 26.8(3)
Ge2 Ge3 Si2 C18 -96.9(3)
Si5 Ge3 Si2 Ge1 -89.89(8)
Si6 Ge3 Si2 Ge1 144.35(8)
Ge2 Ge3 Si2 Ge1 20.65(5)
C1 Ge1 Si2 C17 84.8(4)
Si1 Ge1 Si2 C17 -2.0(3)
Ge2 Ge1 Si2 C17 -139.8(3)
C1 Ge1 Si2 C18 -40.7(4)
Si1 Ge1 Si2 C18 -127.5(3)
Ge2 Ge1 Si2 C18 94.7(3)
C1 Ge1 Si2 Ge3 -156.2(2)
Si1 Ge1 Si2 Ge3 117.01(8)
Ge2 Ge1 Si2 Ge3 -20.75(5)
Si4 Ge2 Si3 C20 -164.7(3)
Ge1 Ge2 Si3 C20 62.9(3)
Ge3 Ge2 Si3 C20 -32.5(3)
Si4 Ge2 Si3 C19 -42.8(4)
Ge1 Ge2 Si3 C19 -175.2(3)
Ge3 Ge2 Si3 C19 89.4(4)
Si4 Ge2 Si3 C21 76.4(3)
Ge1 Ge2 Si3 C21 -56.0(3)
Ge3 Ge2 Si3 C21 -151.3(3)
Si3 Ge2 Si4 C22 -40.7(4)
Ge1 Ge2 Si4 C22 85.7(4)
Ge3 Ge2 Si4 C22 -172.7(3)
Si3 Ge2 Si4 C23 -161.0(3)
Ge1 Ge2 Si4 C23 -34.6(3)
Ge3 Ge2 Si4 C23 67.0(3)
Si3 Ge2 Si4 C24 77.0(3)
Ge1 Ge2 Si4 C24 -156.6(3)
Ge3 Ge2 Si4 C24 -55.0(3)
Si6 Ge3 Si5 C26 -57.7(3)
Si2 Ge3 Si5 C26 171.3(3)
Ge2 Ge3 Si5 C26 76.5(3)
Si6 Ge3 Si5 C27 61.8(3)
Si2 Ge3 Si5 C27 -69.3(3)
Ge2 Ge3 Si5 C27 -164.0(3)
Si6 Ge3 Si5 C25 179.8(3)
Si2 Ge3 Si5 C25 48.7(3)
Ge2 Ge3 Si5 C25 -46.0(3)
Si5 Ge3 Si6 C28 -25.6(4)
Si2 Ge3 Si6 C28 97.8(4)
Ge2 Ge3 Si6 C28 -154.9(4)
Si5 Ge3 Si6 C30 -144.6(4)
Si2 Ge3 Si6 C30 -21.3(4)
Ge2 Ge3 Si6 C30 86.0(4)
Si5 Ge3 Si6 C29 94.0(5)
Si2 Ge3 Si6 C29 -142.6(5)
Ge2 Ge3 Si6 C29 -35.4(5)
Si1 Ge1 C1 C2 4.9(4)
Si2 Ge1 C1 C2 -109.8(4)
Ge2 Ge1 C1 C2 133.4(4)
Si1 Ge1 C1 C9 -173.6(6)
Si2 Ge1 C1 C9 71.7(6)
Ge2 Ge1 C1 C9 -45.2(7)
C9 C1 C2 C3 -10.8(12)
Ge1 C1 C2 C3 170.7(6)
C9 C1 C2 Si1 172.4(6)
Ge1 C1 C2 Si1 -6.1(5)
C15 Si1 C2 C1 122.0(5)
C16 Si1 C2 C1 -111.9(5)
Ge1 Si1 C2 C1 5.0(4)
C15 Si1 C2 C3 -54.7(7)
C16 Si1 C2 C3 71.4(7)
Ge1 Si1 C2 C3 -171.7(6)
C1 C2 C3 C8 -39.8(11)
Si1 C2 C3 C8 136.2(7)
C1 C2 C3 C4 141.5(7)
Si1 C2 C3 C4 -42.5(10)
C8 C3 C4 C5 1.2(11)
C2 C3 C4 C5 -179.9(7)
C3 C4 C5 C6 -1.4(11)
C4 C5 C6 C7 0.2(12)
C5 C6 C7 C8 1.2(12)
C6 C7 C8 C3 -1.4(13)
C4 C3 C8 C7 0.2(11)
C2 C3 C8 C7 -178.6(7)
C2 C1 C9 C10 -46.7(11)
Ge1 C1 C9 C10 131.5(6)
C2 C1 C9 C14 139.2(8)
Ge1 C1 C9 C14 -42.6(9)
C14 C9 C10 C11 2.4(11)
C1 C9 C10 C11 -171.9(7)
C9 C10 C11 C12 -1.6(11)
C10 C11 C12 C13 -0.7(12)
C11 C12 C13 C14 2.0(12)
C12 C13 C14 C9 -1.1(12)
C10 C9 C14 C13 -1.0(11)
C1 C9 C14 C13 173.3(7)

loop_
_platon_squeeze_void_nr
_platon_squeeze_void_average_x
_platon_squeeze_void_average_y
_platon_squeeze_void_average_z
_platon_squeeze_void_volume
_platon_squeeze_void_count_electrons
_platon_squeeze_void_content
1 0.165 0.198 0.811 37 5 ' '
2 0.198 0.207 0.354 21 3 ' '
3 0.167 0.914 0.100 8 1 ' '
4 0.334 0.698 0.689 37 5 ' '
5 0.302 0.707 0.146 21 2 ' '
6 0.333 0.414 0.400 8 1 ' '
7 0.666 0.302 0.311 37 5 ' '
8 0.698 0.293 0.854 21 3 ' '
9 0.667 0.586 0.600 8 1 ' '
10 0.834 0.802 0.189 37 5 ' '
11 0.802 0.793 0.646 21 3 ' '
12 0.833 0.086 0.900 8 1 ' '
